data_4083986
loop_
_publ_author_name
'Krug, Christopher'
'Hartwig, John F.'

_publ_contact_author
;
      Dr. John F. Hartwig
      Department of Chemistry
      Yale University
      225 Prospect St
      PO Box 208107
      New Haven, CT 06520-8107
      USA
;
_publ_section_title
;
 Reactions of an Arylrhodium Complex with Aldehydes, Imines, Ketones,
 and Alkynones. New Classes of Insertion Reactions
;
_journal_coden_ASTM ORGND7
_journal_issue 20
_journal_name_full Organometallics
_journal_page_first 4594
_journal_page_last 4607
_journal_paper_doi 10.1021/om0496582
_journal_volume 23
_journal_year 2004
_chemical_formula_sum 'C48 H44 N O P2 Rh'
_chemical_formula_weight 815.69
_space_group_IT_number 15
_symmetry_cell_setting monoclinic
_symmetry_space_group_name_Hall '-C 2yc'
_symmetry_space_group_name_H-M 'C 1 2/c 1'
_atom_sites_solution_hydrogens geom
_atom_sites_solution_primary direct
_atom_sites_solution_secondary difmap
_audit_creation_method SHELXL-97
_cell_angle_alpha 90.00
_cell_angle_beta 98.62(3)
_cell_angle_gamma 90.00
_cell_formula_units_Z 8
_cell_length_a 14.720(3)
_cell_length_b 29.946(6)
_cell_length_c 18.379(4)
_cell_measurement_temperature 173(2)
_cell_volume 8010(3)
_computing_cell_refinement Denzo
_computing_data_collection 'Nonius Collect'
_computing_data_reduction Denzo
_computing_molecular_graphics XP
_computing_publication_material XCIF
_computing_structure_refinement 'SHELXL-97 (Sheldrick, 1997)'
_computing_structure_solution 'SHELXS-97 (Sheldrick, 1990)'
_diffrn_ambient_temperature 173(2)
_diffrn_measured_fraction_theta_full 0.993
_diffrn_measured_fraction_theta_max 0.993
_diffrn_measurement_device_type 'Nonius KappaCCD'
_diffrn_measurement_method '\w scans'
_diffrn_radiation_monochromator graphite
_diffrn_radiation_source 'fine-focus sealed tube'
_diffrn_radiation_type MoK\a
_diffrn_radiation_wavelength 0.71073
_diffrn_reflns_av_R_equivalents 0.0798
_diffrn_reflns_av_sigmaI/netI 0.1358
_diffrn_reflns_limit_h_max 19
_diffrn_reflns_limit_h_min -19
_diffrn_reflns_limit_k_max 39
_diffrn_reflns_limit_k_min -39
_diffrn_reflns_limit_l_max 24
_diffrn_reflns_limit_l_min -24
_diffrn_reflns_number 17301
_diffrn_reflns_theta_full 28.32
_diffrn_reflns_theta_max 28.32
_diffrn_reflns_theta_min 2.47
_exptl_absorpt_coefficient_mu 0.543
_exptl_absorpt_correction_T_max 0.9578
_exptl_absorpt_correction_T_min 0.8326
_exptl_absorpt_correction_type none
_exptl_crystal_colour 'Dark Red'
_exptl_crystal_density_diffrn 1.353
_exptl_crystal_density_method 'not measured'
_exptl_crystal_description Needle
_exptl_crystal_F_000 3376
_exptl_crystal_size_max 0.35
_exptl_crystal_size_mid 0.10
_exptl_crystal_size_min 0.08
_refine_diff_density_max 0.429
_refine_diff_density_min -0.768
_refine_diff_density_rms 0.094
_refine_ls_extinction_method none
_refine_ls_goodness_of_fit_ref 1.000
_refine_ls_hydrogen_treatment mixed
_refine_ls_matrix_type full
_refine_ls_number_parameters 478
_refine_ls_number_reflns 9923
_refine_ls_number_restraints 0
_refine_ls_restrained_S_all 1.000
_refine_ls_R_factor_all 0.1402
_refine_ls_R_factor_gt 0.0555
_refine_ls_shift/su_max 0.025
_refine_ls_shift/su_mean 0.002
_refine_ls_structure_factor_coef Fsqd
_refine_ls_weighting_details 'calc w=1/[\s^2^(Fo^2^)+(0.0398P)^2^+0.0000P] where P=(Fo^2^+2Fc^2^)/3'
_refine_ls_weighting_scheme calc
_refine_ls_wR_factor_gt 0.0916
_refine_ls_wR_factor_ref 0.1125
_reflns_number_gt 5347
_reflns_number_total 9923
_reflns_threshold_expression >2sigma(I)
_cod_data_source_file om0496582si20040513_034936.cif
_cod_data_source_block global
_cod_depositor_comments
;
The following automatic conversions were performed:

'_symmetry_cell_setting' value 'Monoclinic' changed to 'monoclinic'
according to
/usr/data/users/saulius/automatic-downloads/retrospective/ACS/lib/dictionaries/cif_core.dic
dictionary named 'cif_core.dic' version 2.4.2 from 2011-04-26.

Automatic conversion script
Id: cif_fix_values 2281 2013-09-26 08:29:07Z andrius 

 Updated bibliographic information.

 Antanas Vaitkus,
 2019-10-02
;
_cod_original_sg_symbol_H-M C2/c
_cod_database_code 4083986

loop_
_symmetry_equiv_pos_as_xyz
'x, y, z'
'-x, y, -z+1/2'
'x+1/2, y+1/2, z'
'-x+1/2, y+1/2, -z+1/2'
'-x, -y, -z'
'x, -y, z-1/2'
'-x+1/2, -y+1/2, -z'
'x+1/2, -y+1/2, z-1/2'

loop_
_atom_site_label
_atom_site_type_symbol
_atom_site_fract_x
_atom_site_fract_y
_atom_site_fract_z
_atom_site_U_iso_or_equiv
_atom_site_adp_type
_atom_site_occupancy
_atom_site_symmetry_multiplicity
_atom_site_calc_flag
_atom_site_refinement_flags
Rh1 Rh 0.64988(2) 0.141713(9) 0.460686(15) 0.02922(10) Uani 1 1 d .
P1 P 0.50859(7) 0.15086(3) 0.49475(5) 0.0321(2) Uani 1 1 d .
P2 P 0.64474(7) 0.07511(3) 0.50962(5) 0.0336(2) Uani 1 1 d .
O1 O 0.44273(18) 0.35457(8) 0.39279(15) 0.0488(7) Uani 1 1 d .
N1 N 0.6659(2) 0.20299(8) 0.40760(14) 0.0280(7) Uani 1 1 d .
C1 C 0.4167(3) 0.13483(11) 0.42063(19) 0.0335(9) Uani 1 1 d .
C2 C 0.3277(3) 0.12380(13) 0.4325(2) 0.0450(10) Uani 1 1 d .
H2A H 0.3117 0.1265 0.4805 0.054 Uiso 1 1 calc R
C3 C 0.2621(3) 0.10885(13) 0.3750(3) 0.0535(12) Uani 1 1 d .
H3A H 0.2023 0.1010 0.3839 0.064 Uiso 1 1 calc R
C4 C 0.2848(3) 0.10552(12) 0.3047(3) 0.0537(12) Uani 1 1 d .
H4A H 0.2407 0.0950 0.2654 0.064 Uiso 1 1 calc R
C5 C 0.3704(3) 0.11731(13) 0.2919(2) 0.0515(11) Uani 1 1 d .
H5A H 0.3851 0.1159 0.2434 0.062 Uiso 1 1 calc R
C6 C 0.4364(3) 0.13139(12) 0.3496(2) 0.0404(10) Uani 1 1 d .
H6A H 0.4962 0.1388 0.3399 0.049 Uiso 1 1 calc R
C7 C 0.4611(2) 0.20101(11) 0.53237(19) 0.0314(8) Uani 1 1 d .
C8 C 0.4933(3) 0.21399(13) 0.6042(2) 0.0434(10) Uani 1 1 d .
H8A H 0.5370 0.1960 0.6342 0.052 Uiso 1 1 calc R
C9 C 0.4618(3) 0.25321(14) 0.6322(2) 0.0513(12) Uani 1 1 d .
H9A H 0.4832 0.2614 0.6817 0.062 Uiso 1 1 calc R
C10 C 0.4001(3) 0.28027(13) 0.5893(2) 0.0499(11) Uani 1 1 d .
H10A H 0.3797 0.3073 0.6087 0.060 Uiso 1 1 calc R
C11 C 0.3681(3) 0.26786(12) 0.5181(2) 0.0445(10) Uani 1 1 d .
H11A H 0.3251 0.2862 0.4881 0.053 Uiso 1 1 calc R
C12 C 0.3986(3) 0.22861(12) 0.4900(2) 0.0387(10) Uani 1 1 d .
H12A H 0.3761 0.2204 0.4407 0.046 Uiso 1 1 calc R
C13 C 0.4955(3) 0.10810(11) 0.56558(19) 0.0389(10) Uani 1 1 d .
H13A H 0.5301 0.1171 0.6137 0.047 Uiso 1 1 calc R
H13B H 0.4299 0.1047 0.5710 0.047 Uiso 1 1 calc R
C14 C 0.5329(3) 0.06430(11) 0.5405(2) 0.0383(9) Uani 1 1 d .
H14A H 0.4892 0.0515 0.4996 0.046 Uiso 1 1 calc R
H14B H 0.5408 0.0426 0.5817 0.046 Uiso 1 1 calc R
C15 C 0.6528(3) 0.02798(12) 0.4466(2) 0.0361(9) Uani 1 1 d .
C16 C 0.7052(3) -0.00995(12) 0.4626(2) 0.0440(10) Uani 1 1 d .
H16A H 0.7373 -0.0144 0.5109 0.053 Uiso 1 1 calc R
C17 C 0.7113(3) -0.04175(13) 0.4084(3) 0.0542(12) Uani 1 1 d .
H17A H 0.7472 -0.0679 0.4200 0.065 Uiso 1 1 calc R
C18 C 0.6662(4) -0.03570(14) 0.3387(3) 0.0637(14) Uani 1 1 d .
H18A H 0.6711 -0.0573 0.3017 0.076 Uiso 1 1 calc R
C19 C 0.6139(4) 0.00169(15) 0.3224(2) 0.0691(15) Uani 1 1 d .
H19A H 0.5820 0.0060 0.2740 0.083 Uiso 1 1 calc R
C20 C 0.6073(3) 0.03336(13) 0.3764(2) 0.0547(12) Uani 1 1 d .
H20A H 0.5706 0.0592 0.3646 0.066 Uiso 1 1 calc R
C21 C 0.7295(3) 0.06275(12) 0.59129(19) 0.0349(9) Uani 1 1 d .
C22 C 0.7256(3) 0.02586(13) 0.6364(2) 0.0446(10) Uani 1 1 d .
H22A H 0.6768 0.0050 0.6252 0.054 Uiso 1 1 calc R
C23 C 0.7909(3) 0.01887(15) 0.6969(2) 0.0559(12) Uani 1 1 d .
H23A H 0.7870 -0.0066 0.7271 0.067 Uiso 1 1 calc R
C24 C 0.8619(3) 0.04873(15) 0.7140(2) 0.0576(12) Uani 1 1 d .
H24A H 0.9070 0.0439 0.7559 0.069 Uiso 1 1 calc R
C25 C 0.8675(3) 0.08575(14) 0.6700(2) 0.0552(12) Uani 1 1 d .
H25A H 0.9164 0.1065 0.6816 0.066 Uiso 1 1 calc R
C26 C 0.8012(3) 0.09247(13) 0.6088(2) 0.0403(10) Uani 1 1 d .
H26A H 0.8053 0.1179 0.5785 0.048 Uiso 1 1 calc R
C27 C 0.7299(2) 0.20333(11) 0.36544(18) 0.0279(8) Uani 1 1 d .
C28 C 0.7892(2) 0.16381(11) 0.36917(18) 0.0286(8) Uani 1 1 d .
C29 C 0.7673(2) 0.12863(11) 0.41510(18) 0.0305(8) Uani 1 1 d .
C30 C 0.8262(3) 0.09174(11) 0.41813(19) 0.0361(9) Uani 1 1 d .
H30A H 0.8139 0.0671 0.4476 0.043 Uiso 1 1 calc R
C31 C 0.9013(3) 0.08871(12) 0.3811(2) 0.0377(9) Uani 1 1 d .
C32 C 0.9219(3) 0.12445(12) 0.33891(19) 0.0396(10) Uani 1 1 d .
H32A H 0.9742 0.1233 0.3143 0.048 Uiso 1 1 calc R
C33 C 0.8659(3) 0.16209(12) 0.33267(19) 0.0374(9) Uani 1 1 d .
H33A H 0.8798 0.1867 0.3036 0.045 Uiso 1 1 calc R
C34 C 0.9611(3) 0.04722(13) 0.3882(2) 0.0546(12) Uani 1 1 d .
H34A H 1.0103 0.0507 0.3582 0.082 Uiso 1 1 calc R
H34B H 0.9235 0.0212 0.3711 0.082 Uiso 1 1 calc R
H34C H 0.9879 0.0430 0.4398 0.082 Uiso 1 1 calc R
C35 C 0.7435(2) 0.24111(11) 0.31516(18) 0.0292(8) Uani 1 1 d .
C36 C 0.7362(3) 0.23278(12) 0.24002(19) 0.0365(9) Uani 1 1 d .
H36A H 0.7217 0.2036 0.2217 0.044 Uiso 1 1 calc R
C37 C 0.7500(3) 0.26675(12) 0.1919(2) 0.0388(9) Uani 1 1 d .
H37A H 0.7436 0.2607 0.1407 0.047 Uiso 1 1 calc R
C38 C 0.7729(2) 0.30951(12) 0.2170(2) 0.0358(9) Uani 1 1 d .
C39 C 0.7800(3) 0.31749(12) 0.2922(2) 0.0399(10) Uani 1 1 d .
H39A H 0.7951 0.3466 0.3106 0.048 Uiso 1 1 calc R
C40 C 0.7654(3) 0.28389(11) 0.3409(2) 0.0369(9) Uani 1 1 d .
H40A H 0.7705 0.2901 0.3920 0.044 Uiso 1 1 calc R
C41 C 0.7880(3) 0.34646(13) 0.1645(2) 0.0569(12) Uani 1 1 d .
H41A H 0.8031 0.3741 0.1921 0.085 Uiso 1 1 calc R
H41B H 0.7319 0.3509 0.1291 0.085 Uiso 1 1 calc R
H41C H 0.8388 0.3384 0.1381 0.085 Uiso 1 1 calc R
C42 C 0.6066(2) 0.24104(11) 0.40650(17) 0.0273(8) Uani 1 1 d .
C43 C 0.6157(2) 0.27053(11) 0.46499(18) 0.0304(8) Uani 1 1 d .
H43A H 0.6592 0.2644 0.5075 0.036 Uiso 1 1 calc R
C44 C 0.5627(3) 0.30882(12) 0.46283(19) 0.0354(9) Uani 1 1 d .
H44A H 0.5705 0.3291 0.5031 0.042 Uiso 1 1 calc R
C45 C 0.4987(3) 0.31724(11) 0.4017(2) 0.0352(9) Uani 1 1 d .
C46 C 0.4863(3) 0.28720(12) 0.34336(19) 0.0368(9) Uani 1 1 d .
H46A H 0.4412 0.2927 0.3017 0.044 Uiso 1 1 calc R
C47 C 0.5402(3) 0.24929(11) 0.34644(18) 0.0334(9) Uani 1 1 d .
H47A H 0.5315 0.2286 0.3068 0.040 Uiso 1 1 calc R
C48 C 0.4548(3) 0.38665(13) 0.4507(2) 0.0612(13) Uani 1 1 d .
H48A H 0.4117 0.4114 0.4383 0.092 Uiso 1 1 calc R
H48B H 0.5179 0.3980 0.4570 0.092 Uiso 1 1 calc R
H48C H 0.4430 0.3726 0.4965 0.092 Uiso 1 1 calc R

loop_
_atom_site_aniso_label
_atom_site_aniso_U_11
_atom_site_aniso_U_22
_atom_site_aniso_U_33
_atom_site_aniso_U_23
_atom_site_aniso_U_13
_atom_site_aniso_U_12
Rh1 0.02868(17) 0.02558(15) 0.03518(17) 0.00375(13) 0.01060(12) 0.00020(14)
P1 0.0291(6) 0.0315(5) 0.0375(5) 0.0024(4) 0.0106(4) 0.0005(4)
P2 0.0336(6) 0.0268(5) 0.0424(6) 0.0057(4) 0.0124(5) 0.0006(4)
O1 0.0398(17) 0.0406(16) 0.0634(18) -0.0064(14) -0.0006(14) 0.0149(14)
N1 0.0277(18) 0.0244(15) 0.0323(16) 0.0019(12) 0.0060(14) -0.0049(13)
C1 0.036(2) 0.0267(19) 0.039(2) -0.0013(16) 0.0083(18) 0.0025(17)
C2 0.039(3) 0.046(2) 0.051(3) 0.003(2) 0.007(2) -0.007(2)
C3 0.038(3) 0.044(3) 0.075(3) 0.009(2) -0.001(2) -0.014(2)
C4 0.059(3) 0.033(2) 0.063(3) -0.001(2) -0.013(3) -0.004(2)
C5 0.065(3) 0.043(3) 0.044(3) -0.006(2) -0.002(2) 0.005(2)
C6 0.043(3) 0.038(2) 0.041(2) -0.0017(17) 0.008(2) 0.0031(19)
C7 0.025(2) 0.032(2) 0.040(2) -0.0001(17) 0.0130(17) 0.0006(17)
C8 0.039(3) 0.049(3) 0.042(2) 0.0002(19) 0.007(2) 0.000(2)
C9 0.060(3) 0.050(3) 0.045(3) -0.018(2) 0.013(2) -0.014(2)
C10 0.051(3) 0.035(2) 0.068(3) -0.015(2) 0.025(2) -0.008(2)
C11 0.034(3) 0.035(2) 0.065(3) -0.006(2) 0.011(2) 0.0009(19)
C12 0.038(3) 0.034(2) 0.045(2) -0.0013(18) 0.0118(19) 0.0007(19)
C13 0.037(3) 0.040(2) 0.042(2) 0.0044(17) 0.0144(19) -0.0020(19)
C14 0.035(2) 0.035(2) 0.047(2) 0.0061(17) 0.0127(19) -0.0029(18)
C15 0.036(2) 0.030(2) 0.045(2) 0.0062(17) 0.0130(19) -0.0094(18)
C16 0.043(3) 0.032(2) 0.059(3) 0.0021(19) 0.013(2) -0.001(2)
C17 0.061(3) 0.032(2) 0.075(3) -0.003(2) 0.028(3) 0.000(2)
C18 0.105(4) 0.035(3) 0.056(3) -0.007(2) 0.029(3) -0.005(3)
C19 0.114(5) 0.049(3) 0.046(3) -0.004(2) 0.014(3) 0.004(3)
C20 0.079(4) 0.039(2) 0.047(3) 0.005(2) 0.014(2) 0.009(2)
C21 0.037(2) 0.033(2) 0.037(2) 0.0027(17) 0.0115(18) 0.0066(18)
C22 0.048(3) 0.040(2) 0.046(2) 0.0084(19) 0.010(2) -0.005(2)
C23 0.057(3) 0.059(3) 0.053(3) 0.025(2) 0.010(2) 0.007(3)
C24 0.050(3) 0.071(3) 0.049(3) 0.015(2) -0.002(2) 0.004(3)
C25 0.048(3) 0.055(3) 0.061(3) 0.001(2) 0.000(2) -0.004(2)
C26 0.041(3) 0.040(2) 0.041(2) 0.0032(18) 0.010(2) 0.001(2)
C27 0.026(2) 0.0269(19) 0.0303(19) -0.0007(15) 0.0038(16) -0.0049(16)
C28 0.024(2) 0.0314(19) 0.0304(19) -0.0024(16) 0.0054(16) -0.0052(16)
C29 0.030(2) 0.0264(19) 0.036(2) -0.0018(15) 0.0104(17) -0.0001(16)
C30 0.035(2) 0.0254(19) 0.049(2) -0.0027(17) 0.0104(19) -0.0035(18)
C31 0.032(2) 0.033(2) 0.048(2) -0.0071(18) 0.0090(19) 0.0008(18)
C32 0.033(2) 0.050(2) 0.040(2) -0.0031(19) 0.0161(19) 0.004(2)
C33 0.033(2) 0.037(2) 0.044(2) 0.0031(17) 0.0092(19) -0.0002(19)
C34 0.053(3) 0.047(3) 0.066(3) -0.005(2) 0.016(2) 0.014(2)
C35 0.024(2) 0.0286(19) 0.037(2) 0.0024(16) 0.0103(16) 0.0015(16)
C36 0.038(2) 0.035(2) 0.038(2) 0.0032(17) 0.0108(18) -0.0002(18)
C37 0.032(2) 0.049(2) 0.037(2) 0.0090(19) 0.0099(18) -0.0024(19)
C38 0.026(2) 0.037(2) 0.046(2) 0.0157(18) 0.0121(18) -0.0007(18)
C39 0.040(3) 0.027(2) 0.054(3) 0.0049(18) 0.012(2) 0.0002(18)
C40 0.038(2) 0.035(2) 0.041(2) 0.0014(17) 0.0133(18) -0.0026(18)
C41 0.059(3) 0.049(3) 0.065(3) 0.027(2) 0.017(2) -0.006(2)
C42 0.027(2) 0.0276(19) 0.0277(19) 0.0027(15) 0.0060(16) -0.0003(16)
C43 0.026(2) 0.033(2) 0.0313(19) 0.0008(16) 0.0027(16) -0.0011(17)
C44 0.036(2) 0.031(2) 0.038(2) -0.0091(17) 0.0043(19) -0.0004(18)
C45 0.029(2) 0.027(2) 0.051(2) -0.0001(17) 0.0080(19) 0.0006(17)
C46 0.034(2) 0.042(2) 0.033(2) 0.0038(17) 0.0000(18) 0.0044(19)
C47 0.036(2) 0.037(2) 0.027(2) -0.0047(16) 0.0050(18) -0.0001(18)
C48 0.056(3) 0.040(2) 0.086(3) -0.019(2) 0.004(3) 0.014(2)

loop_
_atom_type_symbol
_atom_type_description
_atom_type_scat_dispersion_real
_atom_type_scat_dispersion_imag
_atom_type_scat_source
C C 0.0033 0.0016 'International Tables Vol C Tables 4.2.6.8 and 6.1.1.4'
H H 0.0000 0.0000 'International Tables Vol C Tables 4.2.6.8 and 6.1.1.4'
N N 0.0061 0.0033 'International Tables Vol C Tables 4.2.6.8 and 6.1.1.4'
O O 0.0106 0.0060 'International Tables Vol C Tables 4.2.6.8 and 6.1.1.4'
P P 0.1023 0.0942 'International Tables Vol C Tables 4.2.6.8 and 6.1.1.4'
Rh Rh -1.1178 0.9187 'International Tables Vol C Tables 4.2.6.8 and 6.1.1.4'

loop_
_geom_angle_atom_site_label_1
_geom_angle_atom_site_label_2
_geom_angle_atom_site_label_3
_geom_angle
C29 Rh1 N1 79.57(12)
C29 Rh1 P2 94.36(10)
N1 Rh1 P2 173.84(8)
C29 Rh1 P1 170.98(10)
N1 Rh1 P1 101.13(8)
P2 Rh1 P1 84.70(4)
C7 P1 C1 102.37(16)
C7 P1 C13 102.42(16)
C1 P1 C13 101.41(17)
C7 P1 Rh1 128.11(12)
C1 P1 Rh1 111.51(12)
C13 P1 Rh1 107.75(13)
C21 P2 C15 105.03(17)
C21 P2 C14 103.91(17)
C15 P2 C14 101.71(16)
C21 P2 Rh1 117.16(12)
C15 P2 Rh1 115.47(12)
C14 P2 Rh1 111.84(12)
C45 O1 C48 116.8(3)
C27 N1 C42 118.5(3)
C27 N1 Rh1 115.0(2)
C42 N1 Rh1 126.0(2)
C6 C1 C2 117.6(4)
C6 C1 P1 119.0(3)
C2 C1 P1 123.4(3)
C3 C2 C1 121.1(4)
C2 C3 C4 119.6(4)
C5 C4 C3 120.0(4)
C4 C5 C6 120.4(4)
C1 C6 C5 121.3(4)
C12 C7 C8 118.0(3)
C12 C7 P1 122.3(3)
C8 C7 P1 119.5(3)
C9 C8 C7 120.2(4)
C10 C9 C8 121.0(4)
C11 C10 C9 119.3(4)
C10 C11 C12 120.1(4)
C11 C12 C7 121.4(4)
C14 C13 P1 107.6(2)
C13 C14 P2 108.7(2)
C20 C15 C16 118.4(4)
C20 C15 P2 115.7(3)
C16 C15 P2 125.7(3)
C15 C16 C17 120.3(4)
C18 C17 C16 120.5(4)
C17 C18 C19 119.6(4)
C18 C19 C20 120.1(4)
C15 C20 C19 121.1(4)
C26 C21 C22 118.2(4)
C26 C21 P2 117.5(3)
C22 C21 P2 124.3(3)
C23 C22 C21 121.3(4)
C22 C23 C24 120.1(4)
C23 C24 C25 119.9(4)
C24 C25 C26 119.6(4)
C21 C26 C25 121.0(4)
N1 C27 C28 116.3(3)
N1 C27 C35 123.3(3)
C28 C27 C35 120.4(3)
C33 C28 C29 122.1(3)
C33 C28 C27 121.7(3)
C29 C28 C27 116.2(3)
C30 C29 C28 114.5(3)
C30 C29 Rh1 133.1(3)
C28 C29 Rh1 112.3(2)
C31 C30 C29 124.6(3)
C32 C31 C30 118.9(3)
C32 C31 C34 120.7(3)
C30 C31 C34 120.4(3)
C31 C32 C33 119.8(4)
C32 C33 C28 120.1(3)
C40 C35 C36 118.9(3)
C40 C35 C27 122.4(3)
C36 C35 C27 118.7(3)
C37 C36 C35 120.4(3)
C36 C37 C38 121.3(3)
C37 C38 C39 117.9(3)
C37 C38 C41 121.2(3)
C39 C38 C41 120.9(4)
C40 C39 C38 121.4(3)
C39 C40 C35 120.2(3)
C43 C42 C47 118.8(3)
C43 C42 N1 120.6(3)
C47 C42 N1 120.6(3)
C42 C43 C44 121.2(3)
C45 C44 C43 119.3(3)
C44 C45 O1 124.6(3)
C44 C45 C46 120.3(3)
O1 C45 C46 115.1(3)
C47 C46 C45 119.5(3)
C46 C47 C42 120.8(3)

loop_
_geom_bond_atom_site_label_1
_geom_bond_atom_site_label_2
_geom_bond_distance
Rh1 C29 2.068(4)
Rh1 N1 2.108(3)
Rh1 P2 2.1939(10)
Rh1 P1 2.2766(11)
P1 C7 1.835(3)
P1 C1 1.834(4)
P1 C13 1.857(3)
P2 C21 1.840(4)
P2 C15 1.840(4)
P2 C14 1.849(4)
O1 C45 1.383(4)
O1 C48 1.424(4)
N1 C27 1.306(4)
N1 C42 1.434(4)
C1 C6 1.384(5)
C1 C2 1.399(5)
C2 C3 1.394(5)
C3 C4 1.385(6)
C4 C5 1.362(6)
C5 C6 1.392(5)
C7 C12 1.386(5)
C7 C8 1.389(5)
C8 C9 1.390(5)
C9 C10 1.374(6)
C10 C11 1.373(5)
C11 C12 1.385(5)
C13 C14 1.520(5)
C15 C20 1.371(5)
C15 C16 1.380(5)
C16 C17 1.391(5)
C17 C18 1.363(6)
C18 C19 1.367(6)
C19 C20 1.387(5)
C21 C26 1.381(5)
C21 C22 1.388(5)
C22 C23 1.372(5)
C23 C24 1.376(6)
C24 C25 1.381(6)
C25 C26 1.389(5)
C27 C28 1.466(5)
C27 C35 1.493(4)
C28 C33 1.398(5)
C28 C29 1.417(5)
C29 C30 1.401(5)
C30 C31 1.386(5)
C31 C32 1.381(5)
C31 C34 1.516(5)
C32 C33 1.391(5)
C35 C40 1.386(4)
C35 C36 1.392(5)
C36 C37 1.382(5)
C37 C38 1.385(5)
C38 C39 1.392(5)
C38 C41 1.506(5)
C39 C40 1.384(5)
C42 C43 1.382(4)
C42 C47 1.383(5)
C43 C44 1.384(5)
C44 C45 1.377(5)
C45 C46 1.391(5)
C46 C47 1.381(5)
